data_7220265
loop_
_publ_author_name
'Huo, Rui'
'Li, Xia'
'Ma, Dou'

_publ_section_title
;
 Lanthanide coordination frameworks constructed from
 1,3-benzenedicarboxylate, oxalate and 1,10-phenanthroline: crystal
 structure, multicolor luminescence and high-efficiency white light
 emission
;
_journal_issue 20
_journal_name_full CrystEngComm
_journal_page_first 3838
_journal_paper_doi 10.1039/C5CE00548E
_journal_volume 17
_journal_year 2015
_chemical_formula_sum 'C42 H26 Eu2 N4 O13'
_chemical_formula_weight 1098.59
_chemical_name_systematic
; 
 ? 
;
_space_group_IT_number 2
_symmetry_cell_setting triclinic
_symmetry_space_group_name_Hall '-P 1'
_symmetry_space_group_name_H-M 'P -1'
_atom_sites_solution_hydrogens geom
_atom_sites_solution_primary direct
_atom_sites_solution_secondary difmap
_audit_creation_method SHELXL-97
_audit_update_record
;
2015-04-09 deposited with the CCDC.
2015-04-13 downloaded from the CCDC.
;
_cell_angle_alpha 70.974(2)
_cell_angle_beta 83.543(2)
_cell_angle_gamma 86.737(2)
_cell_formula_units_Z 2
_cell_length_a 10.9563(8)
_cell_length_b 12.8519(10)
_cell_length_c 14.8421(12)
_cell_measurement_temperature 296(2)
_cell_volume 1962.7(3)
_computing_structure_refinement 'SHELXL-97 (Sheldrick, 1997)'
_computing_structure_solution 'SHELXS-97 (Sheldrick, 1990)'
_diffrn_ambient_temperature 296(2)
_diffrn_measured_fraction_theta_full 0.991
_diffrn_measured_fraction_theta_max 0.991
_diffrn_radiation_monochromator graphite
_diffrn_radiation_source 'fine-focus sealed tube'
_diffrn_radiation_type MoK\a
_diffrn_radiation_wavelength 0.71073
_diffrn_reflns_av_R_equivalents 0.0491
_diffrn_reflns_av_sigmaI/netI 0.1064
_diffrn_reflns_limit_h_max 13
_diffrn_reflns_limit_h_min -12
_diffrn_reflns_limit_k_max 14
_diffrn_reflns_limit_k_min -15
_diffrn_reflns_limit_l_max 16
_diffrn_reflns_limit_l_min -17
_diffrn_reflns_number 9889
_diffrn_reflns_theta_full 25.01
_diffrn_reflns_theta_max 25.01
_diffrn_reflns_theta_min 1.87
_exptl_absorpt_coefficient_mu 3.240
_exptl_crystal_colour colorless
_exptl_crystal_density_diffrn 1.859
_exptl_crystal_density_method 'not measured'
_exptl_crystal_description block
_exptl_crystal_F_000 1072
_refine_diff_density_max 0.879
_refine_diff_density_min -0.840
_refine_diff_density_rms 0.191
_refine_ls_extinction_method none
_refine_ls_goodness_of_fit_ref 0.995
_refine_ls_hydrogen_treatment mixed
_refine_ls_matrix_type full
_refine_ls_number_parameters 556
_refine_ls_number_reflns 6854
_refine_ls_number_restraints 3
_refine_ls_restrained_S_all 0.995
_refine_ls_R_factor_all 0.0870
_refine_ls_R_factor_gt 0.0554
_refine_ls_shift/su_max 0.001
_refine_ls_shift/su_mean 0.000
_refine_ls_structure_factor_coef Fsqd
_refine_ls_weighting_details 'calc w=1/[\s^2^(Fo^2^)+(0.0411P)^2^+5.3548P] where P=(Fo^2^+2Fc^2^)/3'
_refine_ls_weighting_scheme calc
_refine_ls_wR_factor_gt 0.1074
_refine_ls_wR_factor_ref 0.1297
_reflns_number_gt 4676
_reflns_number_total 6854
_reflns_threshold_expression >2sigma(I)
_cod_data_source_file c5ce00548e2.cif
_cod_data_source_block 1
_cod_depositor_comments
;
The following automatic conversions were performed:

'_symmetry_cell_setting' value 'Triclinic' changed to 'triclinic'
according to
/usr/data/users/saulius/crontab/automatic-downloads/rss-feeds/RSC/lib/dictionaries/cif_core.dic
dictionary named 'cif_core.dic' version 2.4.2 from 2011-04-26.

Automatic conversion script
Id: cif_fix_values 3271 2015-04-21 07:52:19Z andrius 

 Adding full bibliography for 7220265--7220267.cif.
;
_cod_original_sg_symbol_H-M P-1
_cod_database_code 7220265

loop_
_symmetry_equiv_pos_as_xyz
'x, y, z'
'-x, -y, -z'

loop_
_atom_site_label
_atom_site_type_symbol
_atom_site_fract_x
_atom_site_fract_y
_atom_site_fract_z
_atom_site_U_iso_or_equiv
_atom_site_adp_type
_atom_site_occupancy
_atom_site_symmetry_multiplicity
_atom_site_calc_flag
_atom_site_refinement_flags
Eu1 Eu 1.37965(4) 0.32025(4) -0.86667(4) 0.02519(16) Uani 1 1 d .
Eu2 Eu 0.96649(4) 0.22308(4) -0.52713(3) 0.02157(15) Uani 1 1 d .
O1 O 1.1929(6) 0.3817(6) -0.7958(5) 0.040(2) Uani 1 1 d .
O2 O 1.3260(6) 0.2126(6) -0.7023(5) 0.0347(19) Uani 1 1 d .
O3 O 1.1815(6) 0.1819(5) -0.5741(5) 0.0309(17) Uani 1 1 d .
O4 O 1.0432(6) 0.3445(5) -0.6802(5) 0.0325(18) Uani 1 1 d .
O5 O 1.5774(6) 0.2558(6) -0.8062(5) 0.0341(18) Uani 1 1 d .
O6 O 1.4779(6) 0.1414(6) -0.8530(5) 0.0344(18) Uani 1 1 d .
O7 O 1.9943(6) -0.0600(5) -0.5867(5) 0.0312(17) Uani 1 1 d .
O8 O 1.9361(6) 0.1179(6) -0.6238(5) 0.0334(18) Uani 1 1 d .
O9 O 0.8849(7) 0.2518(6) -0.3843(5) 0.040(2) Uani 1 1 d .
O10 O 0.8829(8) 0.4191(7) -0.3752(6) 0.062(3) Uani 1 1 d .
O11 O 0.4992(7) 0.3661(6) -0.0132(5) 0.039(2) Uani 1 1 d .
O12 O 0.5714(7) 0.5068(6) -0.1327(5) 0.0390(19) Uani 1 1 d .
O13 O 1.0765(8) 0.3722(7) -0.4987(6) 0.045(2) Uani 1 1 d D
H13A H 1.096(11) 0.304(4) -0.467(6) 0.067 Uiso 1 1 d D
H13B H 1.039(10) 0.398(8) -0.456(5) 0.067 Uiso 1 1 d D
N1 N 1.2449(8) 0.4188(8) -1.0023(6) 0.034(2) Uani 1 1 d .
N2 N 1.2135(8) 0.2026(8) -0.8939(7) 0.040(2) Uani 1 1 d .
N3 N 0.8040(7) 0.3805(7) -0.5936(6) 0.030(2) Uani 1 1 d .
N4 N 0.7365(7) 0.1675(7) -0.4918(6) 0.029(2) Uani 1 1 d .
C1 C 1.2613(11) 0.5207(9) -1.0517(8) 0.043(3) Uani 1 1 d .
H1 H 1.3261 0.5571 -1.0406 0.051 Uiso 1 1 calc R
C2 C 1.1835(12) 0.5792(11) -1.1226(10) 0.058(4) Uani 1 1 d .
H2 H 1.2009 0.6510 -1.1609 0.070 Uiso 1 1 calc R
C3 C 1.0851(11) 0.5299(12) -1.1337(11) 0.066(4) Uani 1 1 d .
H3 H 1.0306 0.5687 -1.1772 0.079 Uiso 1 1 calc R
C4 C 1.0639(11) 0.4181(11) -1.0789(9) 0.052(4) Uani 1 1 d .
C5 C 0.9644(13) 0.3584(14) -1.0903(11) 0.073(5) Uani 1 1 d .
H5 H 0.9085 0.3947 -1.1336 0.088 Uiso 1 1 calc R
C6 C 0.9495(13) 0.2573(14) -1.0432(11) 0.072(5) Uani 1 1 d .
H6 H 0.8848 0.2208 -1.0543 0.086 Uiso 1 1 calc R
C7 C 1.0310(11) 0.1977(11) -0.9726(10) 0.055(4) Uani 1 1 d .
C8 C 1.0188(13) 0.0858(12) -0.9123(12) 0.069(4) Uani 1 1 d .
H8 H 0.9524 0.0461 -0.9161 0.083 Uiso 1 1 calc R
C9 C 1.1022(12) 0.0361(11) -0.8494(11) 0.066(4) Uani 1 1 d .
H9 H 1.0941 -0.0374 -0.8121 0.079 Uiso 1 1 calc R
C10 C 1.2011(12) 0.0973(10) -0.8414(9) 0.052(3) Uani 1 1 d .
H10 H 1.2584 0.0633 -0.7987 0.062 Uiso 1 1 calc R
C11 C 1.1317(10) 0.2566(10) -0.9611(9) 0.042(3) Uani 1 1 d .
C12 C 1.1486(10) 0.3673(9) -1.0154(7) 0.035(3) Uani 1 1 d .
C13 C 1.5698(9) 0.1640(9) -0.8170(8) 0.031(3) Uani 1 1 d .
C14 C 1.6666(9) 0.0777(8) -0.7867(7) 0.027(2) Uani 1 1 d .
C15 C 1.6741(11) -0.0159(9) -0.8145(9) 0.048(3) Uani 1 1 d .
H15 H 1.6186 -0.0244 -0.8545 0.058 Uiso 1 1 calc R
C16 C 1.7621(12) -0.0956(10) -0.7839(10) 0.058(4) Uani 1 1 d .
H16 H 1.7712 -0.1549 -0.8072 0.070 Uiso 1 1 calc R
C17 C 1.8392(11) -0.0870(9) -0.7163(9) 0.046(3) Uani 1 1 d .
H17 H 1.8915 -0.1453 -0.6882 0.055 Uiso 1 1 calc R
C18 C 1.8366(9) 0.0067(8) -0.6924(8) 0.027(2) Uani 1 1 d .
C19 C 1.9284(9) 0.0210(8) -0.6278(7) 0.025(2) Uani 1 1 d .
C20 C 1.7509(9) 0.0894(8) -0.7290(7) 0.030(3) Uani 1 1 d .
H20 H 1.7507 0.1543 -0.7141 0.036 Uiso 1 1 calc R
C21 C 1.2257(9) 0.2319(8) -0.6597(8) 0.028(2) Uani 1 1 d .
C22 C 1.1473(9) 0.3279(8) -0.7159(7) 0.027(2) Uani 1 1 d .
C23 C 0.8334(11) 0.4829(9) -0.6429(8) 0.042(3) Uani 1 1 d .
H23 H 0.9161 0.4997 -0.6593 0.050 Uiso 1 1 calc R
C24 C 0.7480(11) 0.5650(10) -0.6709(9) 0.055(4) Uani 1 1 d .
H24 H 0.7746 0.6359 -0.7044 0.066 Uiso 1 1 calc R
C25 C 0.6263(12) 0.5477(11) -0.6520(9) 0.054(4) Uani 1 1 d .
H25 H 0.5692 0.6050 -0.6710 0.065 Uiso 1 1 calc R
C26 C 0.5896(10) 0.4396(9) -0.6025(9) 0.040(3) Uani 1 1 d .
C27 C 0.4631(10) 0.4089(11) -0.5773(10) 0.053(4) Uani 1 1 d .
H27 H 0.4017 0.4607 -0.6006 0.063 Uiso 1 1 calc R
C28 C 0.4307(10) 0.3043(10) -0.5194(10) 0.053(4) Uani 1 1 d .
H28 H 0.3483 0.2897 -0.4985 0.064 Uiso 1 1 calc R
C29 C 0.5186(9) 0.2196(9) -0.4914(8) 0.035(3) Uani 1 1 d .
C30 C 0.4917(10) 0.1127(10) -0.4426(9) 0.045(3) Uani 1 1 d .
H30 H 0.4103 0.0917 -0.4255 0.054 Uiso 1 1 calc R
C31 C 0.5829(10) 0.0376(10) -0.4193(8) 0.044(3) Uani 1 1 d .
H31 H 0.5639 -0.0350 -0.3843 0.053 Uiso 1 1 calc R
C32 C 0.7036(10) 0.0659(9) -0.4462(8) 0.036(3) Uani 1 1 d .
H32 H 0.7642 0.0110 -0.4314 0.044 Uiso 1 1 calc R
C33 C 0.6454(10) 0.2438(9) -0.5155(8) 0.035(3) Uani 1 1 d .
C34 C 0.6820(9) 0.3566(8) -0.5737(8) 0.029(2) Uani 1 1 d .
C35 C 0.8428(10) 0.3250(8) -0.3516(7) 0.029(2) Uani 1 1 d .
C36 C 0.7388(9) 0.2944(8) -0.2752(7) 0.027(2) Uani 1 1 d .
C37 C 0.6937(11) 0.1863(9) -0.2400(9) 0.047(3) Uani 1 1 d .
H37 H 0.7247 0.1365 -0.2707 0.057 Uiso 1 1 calc R
C38 C 0.6079(12) 0.1508(10) -0.1641(10) 0.061(4) Uani 1 1 d .
H38 H 0.5816 0.0785 -0.1444 0.073 Uiso 1 1 calc R
C39 C 0.5598(11) 0.2213(9) -0.1163(9) 0.045(3) Uani 1 1 d .
H39 H 0.5001 0.1980 -0.0646 0.054 Uiso 1 1 calc R
C40 C 0.6021(9) 0.3278(8) -0.1467(7) 0.028(2) Uani 1 1 d .
C41 C 0.6919(9) 0.3657(8) -0.2246(7) 0.026(2) Uani 1 1 d .
H41 H 0.7201 0.4373 -0.2425 0.032 Uiso 1 1 calc R
C42 C 0.5545(9) 0.4048(8) -0.0916(7) 0.027(2) Uani 1 1 d .

loop_
_atom_site_aniso_label
_atom_site_aniso_U_11
_atom_site_aniso_U_22
_atom_site_aniso_U_33
_atom_site_aniso_U_23
_atom_site_aniso_U_13
_atom_site_aniso_U_12
Eu1 0.0211(3) 0.0276(3) 0.0221(3) -0.0031(2) 0.0013(2) 0.0028(2)
Eu2 0.0216(3) 0.0204(3) 0.0207(3) -0.0054(2) 0.0013(2) 0.0019(2)
O1 0.029(4) 0.042(5) 0.032(5) 0.007(4) 0.010(4) 0.011(3)
O2 0.024(4) 0.037(4) 0.031(4) 0.001(3) 0.004(3) 0.013(3)
O3 0.026(4) 0.027(4) 0.032(4) -0.003(3) 0.002(3) 0.011(3)
O4 0.025(4) 0.030(4) 0.031(4) 0.001(3) 0.008(3) 0.008(3)
O5 0.034(4) 0.023(4) 0.044(5) -0.010(3) -0.012(4) 0.014(3)
O6 0.026(4) 0.037(4) 0.043(5) -0.015(4) -0.010(4) 0.000(3)
O7 0.031(4) 0.027(4) 0.027(4) 0.002(3) -0.005(3) 0.007(3)
O8 0.036(4) 0.032(4) 0.034(4) -0.012(3) -0.011(4) 0.009(3)
O9 0.052(5) 0.039(5) 0.030(4) -0.019(4) 0.010(4) -0.002(4)
O10 0.086(7) 0.043(5) 0.053(6) -0.024(4) 0.044(5) -0.023(5)
O11 0.040(5) 0.047(5) 0.020(4) -0.006(4) 0.016(4) 0.007(4)
O12 0.043(5) 0.029(4) 0.044(5) -0.013(4) 0.002(4) 0.005(4)
O13 0.046(5) 0.044(5) 0.052(6) -0.029(4) 0.010(4) -0.009(4)
N1 0.027(5) 0.049(6) 0.022(5) -0.007(4) -0.003(4) 0.005(4)
N2 0.024(5) 0.043(6) 0.051(6) -0.012(5) -0.008(5) 0.002(4)
N3 0.025(5) 0.022(5) 0.040(6) -0.007(4) 0.001(4) 0.004(4)
N4 0.020(5) 0.031(5) 0.034(5) -0.011(4) 0.008(4) 0.000(4)
C1 0.044(7) 0.039(7) 0.030(7) 0.008(6) 0.001(6) -0.002(6)
C2 0.047(8) 0.055(9) 0.054(9) 0.009(7) -0.009(7) 0.001(7)
C3 0.027(7) 0.077(11) 0.077(11) -0.002(9) -0.010(7) 0.012(7)
C4 0.041(8) 0.072(10) 0.034(7) -0.005(7) -0.010(6) 0.007(7)
C5 0.052(9) 0.103(14) 0.061(10) -0.010(9) -0.032(8) -0.011(9)
C6 0.056(10) 0.090(12) 0.072(11) -0.023(10) -0.023(8) -0.018(9)
C7 0.043(8) 0.062(9) 0.070(10) -0.032(8) -0.009(7) -0.008(7)
C8 0.054(9) 0.063(10) 0.098(13) -0.031(9) -0.019(9) -0.014(8)
C9 0.054(9) 0.051(9) 0.080(11) -0.003(8) 0.001(8) -0.021(7)
C10 0.051(8) 0.046(8) 0.048(8) -0.003(6) 0.004(7) -0.008(6)
C11 0.025(6) 0.063(8) 0.055(8) -0.041(7) -0.007(6) -0.002(6)
C12 0.033(6) 0.042(7) 0.020(6) 0.003(5) -0.002(5) -0.003(5)
C13 0.018(6) 0.038(7) 0.029(6) -0.004(5) 0.004(5) 0.002(5)
C14 0.023(5) 0.024(6) 0.025(6) 0.004(5) -0.004(5) -0.001(4)
C15 0.056(8) 0.040(7) 0.057(9) -0.019(6) -0.038(7) 0.011(6)
C16 0.062(9) 0.045(8) 0.089(11) -0.045(8) -0.024(8) 0.011(7)
C17 0.047(7) 0.021(6) 0.076(10) -0.024(6) -0.019(7) 0.013(5)
C18 0.021(5) 0.023(5) 0.039(7) -0.009(5) -0.019(5) 0.011(4)
C19 0.022(5) 0.032(6) 0.022(6) -0.014(5) 0.003(4) 0.007(5)
C20 0.037(6) 0.025(6) 0.021(6) 0.001(5) 0.002(5) -0.005(5)
C21 0.016(5) 0.034(6) 0.035(7) -0.012(5) 0.000(5) -0.006(5)
C22 0.028(6) 0.020(5) 0.021(6) 0.006(4) -0.002(5) 0.002(4)
C23 0.042(7) 0.031(6) 0.039(7) 0.003(5) 0.008(6) 0.000(5)
C24 0.046(8) 0.036(7) 0.061(9) 0.011(6) 0.001(7) -0.001(6)
C25 0.052(8) 0.049(8) 0.051(9) -0.004(7) -0.009(7) 0.013(7)
C26 0.031(7) 0.032(7) 0.052(8) -0.012(6) 0.005(6) 0.009(5)
C27 0.024(7) 0.056(9) 0.082(10) -0.027(8) -0.021(7) 0.024(6)
C28 0.015(6) 0.054(8) 0.094(11) -0.032(8) 0.004(6) 0.001(6)
C29 0.025(6) 0.045(7) 0.036(7) -0.014(6) -0.002(5) -0.002(5)
C30 0.025(6) 0.044(7) 0.054(8) 0.000(6) 0.007(6) -0.010(6)
C31 0.045(8) 0.040(7) 0.042(7) -0.001(6) -0.008(6) -0.015(6)
C32 0.042(7) 0.032(6) 0.028(6) -0.002(5) 0.002(5) -0.003(5)
C33 0.037(7) 0.039(7) 0.037(7) -0.023(5) -0.008(5) 0.005(5)
C34 0.025(6) 0.029(6) 0.034(6) -0.012(5) 0.000(5) 0.007(5)
C35 0.044(7) 0.024(6) 0.020(6) -0.012(5) 0.009(5) -0.005(5)
C36 0.030(6) 0.027(6) 0.032(6) -0.021(5) -0.001(5) -0.006(5)
C37 0.056(8) 0.029(7) 0.065(9) -0.032(6) 0.005(7) -0.003(6)
C38 0.065(9) 0.037(7) 0.080(11) -0.031(7) 0.043(8) -0.026(7)
C39 0.051(8) 0.029(6) 0.056(8) -0.019(6) 0.016(6) -0.017(6)
C40 0.025(6) 0.033(6) 0.031(6) -0.018(5) 0.002(5) -0.004(5)
C41 0.024(6) 0.032(6) 0.026(6) -0.015(5) 0.002(5) -0.003(5)
C42 0.023(6) 0.029(6) 0.030(6) -0.015(5) 0.000(5) -0.002(5)

loop_
_atom_type_symbol
_atom_type_description
_atom_type_scat_dispersion_real
_atom_type_scat_dispersion_imag
_atom_type_scat_source
C C 0.0033 0.0016 'International Tables Vol C Tables 4.2.6.8 and 6.1.1.4'
H H 0.0000 0.0000 'International Tables Vol C Tables 4.2.6.8 and 6.1.1.4'
N N 0.0061 0.0033 'International Tables Vol C Tables 4.2.6.8 and 6.1.1.4'
O O 0.0106 0.0060 'International Tables Vol C Tables 4.2.6.8 and 6.1.1.4'
Eu Eu -0.1578 3.6682 'International Tables Vol C Tables 4.2.6.8 and 6.1.1.4'

loop_
_geom_angle_atom_site_label_1
_geom_angle_atom_site_label_2
_geom_angle_atom_site_label_3
_geom_angle
_geom_angle_site_symmetry_1
_geom_angle_site_symmetry_3
O12 Eu1 O11 84.6(3) 2_764 1_654
O12 Eu1 O2 106.8(3) 2_764 .
O11 Eu1 O2 154.9(2) 1_654 .
O12 Eu1 O1 77.1(3) 2_764 .
O11 Eu1 O1 138.9(2) 1_654 .
O2 Eu1 O1 66.2(2) . .
O12 Eu1 O5 87.3(2) 2_764 .
O11 Eu1 O5 82.2(3) 1_654 .
O2 Eu1 O5 76.3(2) . .
O1 Eu1 O5 132.4(3) . .
O12 Eu1 O6 139.7(2) 2_764 .
O11 Eu1 O6 80.7(2) 1_654 .
O2 Eu1 O6 76.2(2) . .
O1 Eu1 O6 134.9(2) . .
O5 Eu1 O6 53.7(2) . .
O12 Eu1 N1 87.0(3) 2_764 .
O11 Eu1 N1 70.3(3) 1_654 .
O2 Eu1 N1 131.2(2) . .
O1 Eu1 N1 72.2(3) . .
O5 Eu1 N1 152.3(3) . .
O6 Eu1 N1 122.0(3) . .
O12 Eu1 N2 145.7(3) 2_764 .
O11 Eu1 N2 101.5(3) 1_654 .
O2 Eu1 N2 81.9(3) . .
O1 Eu1 N2 76.4(3) . .
O5 Eu1 N2 126.9(3) . .
O6 Eu1 N2 74.4(3) . .
N1 Eu1 N2 64.2(3) . .
O12 Eu1 C13 113.4(3) 2_764 .
O11 Eu1 C13 80.9(3) 1_654 .
O2 Eu1 C13 74.0(3) . .
O1 Eu1 C13 140.2(3) . .
O5 Eu1 C13 26.5(3) . .
O6 Eu1 C13 27.2(3) . .
N1 Eu1 C13 143.1(3) . .
N2 Eu1 C13 101.0(3) . .
O12 Eu1 C22 87.9(3) 2_764 .
O11 Eu1 C22 157.6(2) 1_654 .
O2 Eu1 C22 47.3(2) . .
O1 Eu1 C22 19.1(2) . .
O5 Eu1 C22 118.6(2) . .
O6 Eu1 C22 117.6(2) . .
N1 Eu1 C22 88.3(3) . .
N2 Eu1 C22 73.7(3) . .
C13 Eu1 C22 121.3(3) . .
O12 Eu1 C21 100.0(3) 2_764 .
O11 Eu1 C21 174.2(3) 1_654 .
O2 Eu1 C21 19.9(2) . .
O1 Eu1 C21 46.4(2) . .
O5 Eu1 C21 94.4(2) . .
O6 Eu1 C21 93.5(3) . .
N1 Eu1 C21 113.3(3) . .
N2 Eu1 C21 76.8(3) . .
C13 Eu1 C21 93.9(3) . .
C22 Eu1 C21 27.4(2) . .
O7 Eu2 O8 85.9(2) 2_854 1_455
O7 Eu2 O9 76.7(3) 2_854 .
O8 Eu2 O9 140.8(3) 1_455 .
O7 Eu2 O4 143.0(2) 2_854 .
O8 Eu2 O4 79.7(2) 1_455 .
O9 Eu2 O4 133.1(2) . .
O7 Eu2 O3 77.1(2) 2_854 .
O8 Eu2 O3 80.3(2) 1_455 .
O9 Eu2 O3 127.7(3) . .
O4 Eu2 O3 67.1(2) . .
O7 Eu2 O13 109.2(3) 2_854 .
O8 Eu2 O13 149.9(2) 1_455 .
O9 Eu2 O13 69.2(3) . .
O4 Eu2 O13 72.7(3) . .
O3 Eu2 O13 78.1(3) . .
O7 Eu2 N4 86.4(2) 2_854 .
O8 Eu2 N4 73.3(3) 1_455 .
O9 Eu2 N4 70.9(3) . .
O4 Eu2 N4 120.8(3) . .
O3 Eu2 N4 149.7(3) . .
O13 Eu2 N4 131.8(3) . .
O7 Eu2 N3 146.7(2) 2_854 .
O8 Eu2 N3 97.6(3) 1_455 .
O9 Eu2 N3 80.1(3) . .
O4 Eu2 N3 69.5(2) . .
O3 Eu2 N3 136.2(2) . .
O13 Eu2 N3 83.9(3) . .
N4 Eu2 N3 63.5(3) . .
O7 Eu2 C22 123.5(2) 2_854 .
O8 Eu2 C22 76.4(3) 1_455 .
O9 Eu2 C22 142.1(3) . .
O4 Eu2 C22 19.7(2) . .
O3 Eu2 C22 47.4(2) . .
O13 Eu2 C22 73.6(3) . .
N4 Eu2 C22 135.2(3) . .
N3 Eu2 C22 89.2(2) . .
O7 Eu2 C21 96.4(2) 2_854 .
O8 Eu2 C21 75.2(2) 1_455 .
O9 Eu2 C21 140.8(3) . .
O4 Eu2 C21 47.1(2) . .
O3 Eu2 C21 20.3(2) . .
O13 Eu2 C21 77.3(3) . .
N4 Eu2 C21 148.1(3) . .
N3 Eu2 C21 116.5(3) . .
C22 Eu2 C21 27.4(2) . .
C22 O1 Eu1 121.0(6) . .
C21 O2 Eu1 119.5(6) . .
C21 O3 Eu2 117.7(6) . .
C22 O4 Eu2 119.7(6) . .
C13 O5 Eu1 93.0(6) . .
C13 O6 Eu1 92.2(6) . .
C19 O7 Eu2 154.9(6) . 2_854
C19 O8 Eu2 145.7(6) . 1_655
C35 O9 Eu2 142.0(7) . .
C42 O11 Eu1 170.7(7) . 1_456
C42 O12 Eu1 152.4(7) . 2_764
Eu2 O13 H13A 62(9) . .
Eu2 O13 H13B 115(8) . .
H13A O13 H13B 105(3) . .
C1 N1 C12 119.2(10) . .
C1 N1 Eu1 120.7(8) . .
C12 N1 Eu1 119.8(7) . .
C10 N2 C11 121.7(10) . .
C10 N2 Eu1 121.2(8) . .
C11 N2 Eu1 117.0(7) . .
C23 N3 C34 117.7(9) . .
C23 N3 Eu2 123.6(7) . .
C34 N3 Eu2 118.7(6) . .
C32 N4 C33 116.9(9) . .
C32 N4 Eu2 121.9(7) . .
C33 N4 Eu2 121.1(7) . .
N1 C1 C2 122.0(12) . .
N1 C1 H1 119.0 . .
C2 C1 H1 119.0 . .
C3 C2 C1 119.2(12) . .
C3 C2 H2 120.4 . .
C1 C2 H2 120.4 . .
C2 C3 C4 119.7(12) . .
C2 C3 H3 120.1 . .
C4 C3 H3 120.1 . .
C12 C4 C3 116.3(12) . .
C12 C4 C5 120.7(13) . .
C3 C4 C5 122.9(12) . .
C6 C5 C4 122.0(14) . .
C6 C5 H5 119.0 . .
C4 C5 H5 119.0 . .
C5 C6 C7 121.5(14) . .
C5 C6 H6 119.3 . .
C7 C6 H6 119.3 . .
C11 C7 C8 117.0(12) . .
C11 C7 C6 117.0(13) . .
C8 C7 C6 126.0(13) . .
C9 C8 C7 121.6(13) . .
C9 C8 H8 119.2 . .
C7 C8 H8 119.2 . .
C8 C9 C10 119.3(13) . .
C8 C9 H9 120.3 . .
C10 C9 H9 120.3 . .
N2 C10 C9 121.0(12) . .
N2 C10 H10 119.5 . .
C9 C10 H10 119.5 . .
N2 C11 C12 119.9(10) . .
N2 C11 C7 119.3(12) . .
C12 C11 C7 120.9(11) . .
N1 C12 C4 123.4(11) . .
N1 C12 C11 118.6(10) . .
C4 C12 C11 118.0(11) . .
O5 C13 O6 121.1(9) . .
O5 C13 C14 120.5(10) . .
O6 C13 C14 118.4(10) . .
O5 C13 Eu1 60.5(5) . .
O6 C13 Eu1 60.6(5) . .
C14 C13 Eu1 177.2(7) . .
C20 C14 C15 118.6(10) . .
C20 C14 C13 119.7(10) . .
C15 C14 C13 121.8(10) . .
C16 C15 C14 120.8(11) . .
C16 C15 H15 119.6 . .
C14 C15 H15 119.6 . .
C15 C16 C17 119.3(11) . .
C15 C16 H16 120.4 . .
C17 C16 H16 120.4 . .
C18 C17 C16 119.9(10) . .
C18 C17 H17 120.0 . .
C16 C17 H17 120.0 . .
C17 C18 C20 119.2(10) . .
C17 C18 C19 120.0(9) . .
C20 C18 C19 120.8(9) . .
O7 C19 O8 124.9(10) . .
O7 C19 C18 119.0(9) . .
O8 C19 C18 116.0(8) . .
C14 C20 C18 121.6(10) . .
C14 C20 H20 119.2 . .
C18 C20 H20 119.2 . .
O2 C21 O3 128.0(10) . .
O2 C21 C22 116.7(9) . .
O3 C21 C22 115.3(9) . .
O2 C21 Eu1 40.6(5) . .
O3 C21 Eu1 168.5(7) . .
C22 C21 Eu1 76.2(6) . .
O2 C21 Eu2 167.3(7) . .
O3 C21 Eu2 42.0(4) . .
C22 C21 Eu2 74.1(5) . .
Eu1 C21 Eu2 148.9(3) . .
O1 C22 O4 124.9(9) . .
O1 C22 C21 115.9(9) . .
O4 C22 C21 119.2(8) . .
O1 C22 Eu2 165.3(7) . .
O4 C22 Eu2 40.6(4) . .
C21 C22 Eu2 78.6(5) . .
O1 C22 Eu1 39.9(5) . .
O4 C22 Eu1 162.8(7) . .
C21 C22 Eu1 76.4(5) . .
Eu2 C22 Eu1 153.4(3) . .
N3 C23 C24 122.8(11) . .
N3 C23 H23 118.6 . .
C24 C23 H23 118.6 . .
C25 C24 C23 122.7(12) . .
C25 C24 H24 118.7 . .
C23 C24 H24 118.7 . .
C24 C25 C26 117.0(11) . .
C24 C25 H25 121.5 . .
C26 C25 H25 121.5 . .
C25 C26 C34 118.4(10) . .
C25 C26 C27 123.2(11) . .
C34 C26 C27 118.3(10) . .
C28 C27 C26 121.4(10) . .
C28 C27 H27 119.3 . .
C26 C27 H27 119.3 . .
C27 C28 C29 121.8(10) . .
C27 C28 H28 119.1 . .
C29 C28 H28 119.1 . .
C30 C29 C28 124.5(10) . .
C30 C29 C33 116.1(10) . .
C28 C29 C33 119.4(10) . .
C31 C30 C29 119.9(10) . .
C31 C30 H30 120.1 . .
C29 C30 H30 120.1 . .
C30 C31 C32 121.2(11) . .
C30 C31 H31 119.4 . .
C32 C31 H31 119.4 . .
N4 C32 C31 122.3(11) . .
N4 C32 H32 118.8 . .
C31 C32 H32 118.8 . .
N4 C33 C29 123.5(10) . .
N4 C33 C34 116.9(9) . .
C29 C33 C34 119.4(10) . .
N3 C34 C26 121.3(9) . .
N3 C34 C33 119.2(9) . .
C26 C34 C33 119.3(9) . .
O9 C35 O10 125.2(10) . .
O9 C35 C36 116.5(9) . .
O10 C35 C36 118.2(9) . .
C41 C36 C37 115.9(10) . .
C41 C36 C35 122.1(9) . .
C37 C36 C35 121.4(9) . .
C38 C37 C36 124.0(11) . .
C38 C37 H37 118.0 . .
C36 C37 H37 118.0 . .
C37 C38 C39 120.0(11) . .
C37 C38 H38 120.0 . .
C39 C38 H38 120.0 . .
C38 C39 C40 118.5(11) . .
C38 C39 H39 120.7 . .
C40 C39 H39 120.7 . .
C39 C40 C41 122.2(10) . .
C39 C40 C42 119.1(9) . .
C41 C40 C42 118.6(9) . .
C40 C41 C36 119.3(9) . .
C40 C41 H41 120.4 . .
C36 C41 H41 120.4 . .
O11 C42 O12 124.3(10) . .
O11 C42 C40 118.4(9) . .
O12 C42 C40 117.2(9) . .

loop_
_geom_bond_atom_site_label_1
_geom_bond_atom_site_label_2
_geom_bond_distance
_geom_bond_site_symmetry_2
Eu1 O12 2.313(7) 2_764
Eu1 O11 2.325(7) 1_654
Eu1 O2 2.405(7) .
Eu1 O1 2.406(7) .
Eu1 O5 2.436(7) .
Eu1 O6 2.438(7) .
Eu1 N1 2.576(8) .
Eu1 N2 2.577(9) .
Eu1 C13 2.796(10) .
Eu1 C22 3.215(10) .
Eu1 C21 3.217(11) .
Eu2 O7 2.277(6) 2_854
Eu2 O8 2.328(7) 1_455
Eu2 O9 2.341(7) .
Eu2 O4 2.390(6) .
Eu2 O3 2.458(6) .
Eu2 O13 2.492(8) .
Eu2 N4 2.608(8) .
Eu2 N3 2.631(8) .
Eu2 C22 3.191(10) .
Eu2 C21 3.253(10) .
O1 C22 1.227(11) .
O2 C21 1.258(11) .
O3 C21 1.275(12) .
O4 C22 1.239(11) .
O5 C13 1.250(12) .
O6 C13 1.280(12) .
O7 C19 1.255(11) .
O7 Eu2 2.277(6) 2_854
O8 C19 1.274(11) .
O8 Eu2 2.328(7) 1_655
O9 C35 1.236(11) .
O10 C35 1.236(12) .
O11 C42 1.211(11) .
O11 Eu1 2.325(7) 1_456
O12 C42 1.267(11) .
O12 Eu1 2.313(7) 2_764
O13 H13A 0.87(2) .
O13 H13B 0.87(2) .
N1 C1 1.287(13) .
N1 C12 1.340(13) .
N2 C10 1.330(14) .
N2 C11 1.399(14) .
N3 C23 1.319(12) .
N3 C34 1.366(12) .
N4 C32 1.310(12) .
N4 C33 1.350(12) .
C1 C2 1.417(16) .
C1 H1 0.9300 .
C2 C3 1.332(18) .
C2 H2 0.9300 .
C3 C4 1.419(17) .
C3 H3 0.9300 .
C4 C12 1.380(15) .
C4 C5 1.424(18) .
C5 C6 1.269(19) .
C5 H5 0.9300 .
C6 C7 1.446(19) .
C6 H6 0.9300 .
C7 C11 1.429(16) .
C7 C8 1.429(18) .
C8 C9 1.359(18) .
C8 H8 0.9300 .
C9 C10 1.412(17) .
C9 H9 0.9300 .
C10 H10 0.9300 .
C11 C12 1.399(15) .
C13 C14 1.486(13) .
C14 C20 1.374(14) .
C14 C15 1.389(15) .
C15 C16 1.366(15) .
C15 H15 0.9300 .
C16 C17 1.417(16) .
C16 H16 0.9300 .
C17 C18 1.360(14) .
C17 H17 0.9300 .
C18 C20 1.389(13) .
C18 C19 1.522(13) .
C20 H20 0.9300 .
C21 C22 1.525(13) .
C23 C24 1.361(15) .
C23 H23 0.9300 .
C24 C25 1.347(16) .
C24 H24 0.9300 .
C25 C26 1.401(16) .
C25 H25 0.9300 .
C26 C34 1.423(14) .
C26 C27 1.438(15) .
C27 C28 1.380(16) .
C27 H27 0.9300 .
C28 C29 1.400(15) .
C28 H28 0.9300 .
C29 C30 1.359(14) .
C29 C33 1.422(14) .
C30 C31 1.342(15) .
C30 H30 0.9300 .
C31 C32 1.372(14) .
C31 H31 0.9300 .
C32 H32 0.9300 .
C33 C34 1.476(14) .
C35 C36 1.486(13) .
C36 C41 1.406(13) .
C36 C37 1.412(14) .
C37 C38 1.355(15) .
C37 H37 0.9300 .
C38 C39 1.372(16) .
C38 H38 0.9300 .
C39 C40 1.384(14) .
C39 H39 0.9300 .
C40 C41 1.405(13) .
C40 C42 1.515(14) .
C41 H41 0.9300 .

loop_
_geom_torsion_atom_site_label_1
_geom_torsion_atom_site_label_2
_geom_torsion_atom_site_label_3
_geom_torsion_atom_site_label_4
_geom_torsion
_geom_torsion_site_symmetry_1
O12 Eu1 O1 C22 -123.0(9) 2_764
O11 Eu1 O1 C22 171.1(8) 1_654
O2 Eu1 O1 C22 -7.8(8) .
O5 Eu1 O1 C22 -48.9(10) .
O6 Eu1 O1 C22 28.3(10) .
N1 Eu1 O1 C22 146.0(9) .
N2 Eu1 O1 C22 79.2(9) .
C13 Eu1 O1 C22 -11.8(11) .
C21 Eu1 O1 C22 -5.4(8) .
O12 Eu1 O2 C21 72.3(8) 2_764
O11 Eu1 O2 C21 -173.3(7) 1_654
O1 Eu1 O2 C21 5.1(7) .
O5 Eu1 O2 C21 155.1(8) .
O6 Eu1 O2 C21 -149.5(8) .
N1 Eu1 O2 C21 -28.8(9) .
N2 Eu1 O2 C21 -73.6(8) .
C13 Eu1 O2 C21 -177.6(8) .
C22 Eu1 O2 C21 1.6(7) .
O7 Eu2 O3 C21 161.4(8) 2_854
O8 Eu2 O3 C21 73.4(7) 1_455
O9 Eu2 O3 C21 -137.0(7) .
O4 Eu2 O3 C21 -9.4(7) .
O13 Eu2 O3 C21 -85.4(7) .
N4 Eu2 O3 C21 102.9(8) .
N3 Eu2 O3 C21 -17.6(9) .
C22 Eu2 O3 C21 -6.9(7) .
O7 Eu2 O4 C22 -9.5(10) 2_854
O8 Eu2 O4 C22 -78.3(8) 1_455
O9 Eu2 O4 C22 126.4(8) .
O3 Eu2 O4 C22 5.5(7) .
O13 Eu2 O4 C22 89.6(8) .
N4 Eu2 O4 C22 -141.6(7) .
N3 Eu2 O4 C22 179.4(8) .
C21 Eu2 O4 C22 1.0(7) .
O12 Eu1 O5 C13 -170.2(6) 2_764
O11 Eu1 O5 C13 -85.3(6) 1_654
O2 Eu1 O5 C13 81.7(6) .
O1 Eu1 O5 C13 120.0(6) .
O6 Eu1 O5 C13 -1.1(6) .
N1 Eu1 O5 C13 -91.9(8) .
N2 Eu1 O5 C13 13.2(7) .
C22 Eu1 O5 C13 103.7(6) .
C21 Eu1 O5 C13 90.0(6) .
O12 Eu1 O6 C13 18.0(8) 2_764
O11 Eu1 O6 C13 88.1(6) 1_654
O2 Eu1 O6 C13 -81.8(6) .
O1 Eu1 O6 C13 -115.6(6) .
O5 Eu1 O6 C13 1.1(5) .
N1 Eu1 O6 C13 147.9(6) .
N2 Eu1 O6 C13 -167.1(6) .
C22 Eu1 O6 C13 -105.5(6) .
C21 Eu1 O6 C13 -91.8(6) .
O7 Eu2 O9 C35 169.4(13) 2_854
O8 Eu2 O9 C35 -124.5(12) 1_455
O4 Eu2 O9 C35 14.9(14) .
O3 Eu2 O9 C35 107.7(12) .
O13 Eu2 O9 C35 52.6(12) .
N4 Eu2 O9 C35 -99.8(13) .
N3 Eu2 O9 C35 -34.5(12) .
C22 Eu2 O9 C35 41.1(14) .
C21 Eu2 O9 C35 85.7(13) .
O12 Eu1 N1 C1 18.9(8) 2_764
O11 Eu1 N1 C1 -66.4(8) 1_654
O2 Eu1 N1 C1 128.8(8) .
O1 Eu1 N1 C1 96.4(9) .
O5 Eu1 N1 C1 -59.4(11) .
O6 Eu1 N1 C1 -131.3(8) .
N2 Eu1 N1 C1 179.6(9) .
C13 Eu1 N1 C1 -107.4(9) .
C22 Eu1 N1 C1 106.9(9) .
C21 Eu1 N1 C1 118.5(8) .
O12 Eu1 N1 C12 -154.1(8) 2_764
O11 Eu1 N1 C12 120.6(8) 1_654
O2 Eu1 N1 C12 -44.3(9) .
O1 Eu1 N1 C12 -76.7(8) .
O5 Eu1 N1 C12 127.5(8) .
O6 Eu1 N1 C12 55.7(9) .
N2 Eu1 N1 C12 6.5(8) .
C13 Eu1 N1 C12 79.6(9) .
C22 Eu1 N1 C12 -66.1(8) .
C21 Eu1 N1 C12 -54.5(9) .
O12 Eu1 N2 C10 -145.1(8) 2_764
O11 Eu1 N2 C10 117.6(9) 1_654
O2 Eu1 N2 C10 -37.1(9) .
O1 Eu1 N2 C10 -104.5(9) .
O5 Eu1 N2 C10 28.8(10) .
O6 Eu1 N2 C10 40.8(9) .
N1 Eu1 N2 C10 179.0(10) .
C13 Eu1 N2 C10 34.8(9) .
C22 Eu1 N2 C10 -84.9(9) .
C21 Eu1 N2 C10 -56.7(9) .
O12 Eu1 N2 C11 30.2(11) 2_764
O11 Eu1 N2 C11 -67.1(8) 1_654
O2 Eu1 N2 C11 138.2(8) .
O1 Eu1 N2 C11 70.8(8) .
O5 Eu1 N2 C11 -155.8(7) .
O6 Eu1 N2 C11 -143.9(8) .
N1 Eu1 N2 C11 -5.7(7) .
C13 Eu1 N2 C11 -149.9(8) .
C22 Eu1 N2 C11 90.4(8) .
C21 Eu1 N2 C11 118.6(8) .
O7 Eu2 N3 C23 153.1(8) 2_854
O8 Eu2 N3 C23 -112.7(9) 1_455
O9 Eu2 N3 C23 106.9(9) .
O4 Eu2 N3 C23 -36.8(9) .
O3 Eu2 N3 C23 -28.7(11) .
O13 Eu2 N3 C23 37.0(9) .
N4 Eu2 N3 C23 -179.6(10) .
C22 Eu2 N3 C23 -36.6(9) .
C21 Eu2 N3 C23 -35.4(10) .
O7 Eu2 N3 C34 -24.6(11) 2_854
O8 Eu2 N3 C34 69.6(8) 1_455
O9 Eu2 N3 C34 -70.8(8) .
O4 Eu2 N3 C34 145.5(8) .
O3 Eu2 N3 C34 153.6(7) .
O13 Eu2 N3 C34 -140.7(8) .
N4 Eu2 N3 C34 2.6(7) .
C22 Eu2 N3 C34 145.7(8) .
C21 Eu2 N3 C34 146.8(7) .
O7 Eu2 N4 C32 -16.8(8) 2_854
O8 Eu2 N4 C32 70.0(8) 1_455
O9 Eu2 N4 C32 -94.0(9) .
O4 Eu2 N4 C32 136.6(8) .
O3 Eu2 N4 C32 39.6(11) .
O13 Eu2 N4 C32 -129.4(8) .
N3 Eu2 N4 C32 177.8(9) .
C22 Eu2 N4 C32 119.3(8) .
C21 Eu2 N4 C32 79.4(10) .
O7 Eu2 N4 C33 159.7(8) 2_854
O8 Eu2 N4 C33 -113.5(8) 1_455
O9 Eu2 N4 C33 82.5(8) .
O4 Eu2 N4 C33 -46.9(9) .
O3 Eu2 N4 C33 -143.9(7) .
O13 Eu2 N4 C33 47.1(9) .
N3 Eu2 N4 C33 -5.7(7) .
C22 Eu2 N4 C33 -64.2(9) .
C21 Eu2 N4 C33 -104.1(8) .
C12 N1 C1 C2 -2.7(18) .
Eu1 N1 C1 C2 -175.8(9) .
N1 C1 C2 C3 5(2) .
C1 C2 C3 C4 -4(2) .
C2 C3 C4 C12 1(2) .
C2 C3 C4 C5 -176.7(15) .
C12 C4 C5 C6 0(2) .
C3 C4 C5 C6 177.3(16) .
C4 C5 C6 C7 2(3) .
C5 C6 C7 C11 -2(2) .
C5 C6 C7 C8 176.5(16) .
C11 C7 C8 C9 -3(2) .
C6 C7 C8 C9 178.4(15) .
C7 C8 C9 C10 2(2) .
C11 N2 C10 C9 -1.8(19) .
Eu1 N2 C10 C9 173.3(10) .
C8 C9 C10 N2 0(2) .
C10 N2 C11 C12 -179.6(11) .
Eu1 N2 C11 C12 5.1(14) .
C10 N2 C11 C7 1.1(17) .
Eu1 N2 C11 C7 -174.3(9) .
C8 C7 C11 N2 1.1(18) .
C6 C7 C11 N2 -179.8(12) .
C8 C7 C11 C12 -178.3(12) .
C6 C7 C11 C12 0.8(19) .
C1 N1 C12 C4 -0.7(17) .
Eu1 N1 C12 C4 172.4(9) .
C1 N1 C12 C11 -179.9(11) .
Eu1 N1 C12 C11 -6.8(14) .
C3 C4 C12 N1 1.7(19) .
C5 C4 C12 N1 179.2(12) .
C3 C4 C12 C11 -179.1(12) .
C5 C4 C12 C11 -1.6(19) .
N2 C11 C12 N1 1.0(17) .
C7 C11 C12 N1 -179.6(11) .
N2 C11 C12 C4 -178.3(11) .
C7 C11 C12 C4 1.1(18) .
Eu1 O5 C13 O6 2.0(10) .
Eu1 O5 C13 C14 -177.0(8) .
Eu1 O6 C13 O5 -2.0(10) .
Eu1 O6 C13 C14 177.0(8) .
O12 Eu1 C13 O5 10.6(7) 2_764
O11 Eu1 C13 O5 90.7(6) 1_654
O2 Eu1 C13 O5 -91.1(6) .
O1 Eu1 C13 O5 -87.4(7) .
O6 Eu1 C13 O5 178.1(10) .
N1 Eu1 C13 O5 129.4(6) .
N2 Eu1 C13 O5 -169.3(6) .
C22 Eu1 C13 O5 -91.9(6) .
C21 Eu1 C13 O5 -92.0(6) .
O12 Eu1 C13 O6 -167.4(5) 2_764
O11 Eu1 C13 O6 -87.4(6) 1_654
O2 Eu1 C13 O6 90.8(6) .
O1 Eu1 C13 O6 94.6(7) .
O5 Eu1 C13 O6 -178.1(10) .
N1 Eu1 C13 O6 -48.6(8) .
N2 Eu1 C13 O6 12.7(6) .
C22 Eu1 C13 O6 90.1(6) .
C21 Eu1 C13 O6 90.0(6) .
O12 Eu1 C13 C14 123(17) 2_764
O11 Eu1 C13 C14 -157(17) 1_654
O2 Eu1 C13 C14 21(17) .
O1 Eu1 C13 C14 25(18) .
O5 Eu1 C13 C14 112(17) .
O6 Eu1 C13 C14 -70(17) .
N1 Eu1 C13 C14 -118(17) .
N2 Eu1 C13 C14 -57(17) .
C22 Eu1 C13 C14 20(17) .
C21 Eu1 C13 C14 20(17) .
O5 C13 C14 C20 13.6(15) .
O6 C13 C14 C20 -165.4(9) .
Eu1 C13 C14 C20 -97(17) .
O5 C13 C14 C15 -166.9(10) .
O6 C13 C14 C15 14.1(15) .
Eu1 C13 C14 C15 82(17) .
C20 C14 C15 C16 1.2(18) .
C13 C14 C15 C16 -178.4(11) .
C14 C15 C16 C17 6(2) .
C15 C16 C17 C18 -9(2) .
C16 C17 C18 C20 5.2(18) .
C16 C17 C18 C19 -173.7(11) .
Eu2 O7 C19 O8 106.5(17) 2_854
Eu2 O7 C19 C18 -77.2(18) 2_854
Eu2 O8 C19 O7 -39.1(17) 1_655
Eu2 O8 C19 C18 144.6(9) 1_655
C17 C18 C19 O7 -9.8(15) .
C20 C18 C19 O7 171.4(9) .
C17 C18 C19 O8 166.8(10) .
C20 C18 C19 O8 -12.0(14) .
C15 C14 C20 C18 -5.0(15) .
C13 C14 C20 C18 174.5(9) .
C17 C18 C20 C14 1.7(16) .
C19 C18 C20 C14 -179.4(9) .
Eu1 O2 C21 O3 178.3(8) .
Eu1 O2 C21 C22 -2.8(12) .
Eu1 O2 C21 Eu2 144(3) .
Eu2 O3 C21 O2 -169.2(8) .
Eu2 O3 C21 C22 11.8(12) .
Eu2 O3 C21 Eu1 -164(3) .
O12 Eu1 C21 O2 -112.2(8) 2_764
O11 Eu1 C21 O2 29(3) 1_654
O1 Eu1 C21 O2 -173.6(9) .
O5 Eu1 C21 O2 -24.2(8) .
O6 Eu1 C21 O2 29.6(8) .
N1 Eu1 C21 O2 156.7(7) .
N2 Eu1 C21 O2 102.7(8) .
C13 Eu1 C21 O2 2.3(8) .
C22 Eu1 C21 O2 -177.5(11) .
O12 Eu1 C21 O3 -119(4) 2_764
O11 Eu1 C21 O3 22(6) 1_654
O2 Eu1 C21 O3 -7(3) .
O1 Eu1 C21 O3 179(4) .
O5 Eu1 C21 O3 -31(4) .
O6 Eu1 C21 O3 23(4) .
N1 Eu1 C21 O3 150(4) .
N2 Eu1 C21 O3 96(4) .
C13 Eu1 C21 O3 -5(4) .
C22 Eu1 C21 O3 176(4) .
O12 Eu1 C21 C22 65.2(6) 2_764
O11 Eu1 C21 C22 -153(2) 1_654
O2 Eu1 C21 C22 177.5(11) .
O1 Eu1 C21 C22 3.9(5) .
O5 Eu1 C21 C22 153.2(6) .
O6 Eu1 C21 C22 -152.9(6) .
N1 Eu1 C21 C22 -25.8(7) .
N2 Eu1 C21 C22 -79.8(6) .
C13 Eu1 C21 C22 179.8(6) .
O12 Eu1 C21 Eu2 82.4(7) 2_764
O11 Eu1 C21 Eu2 -136(2) 1_654
O2 Eu1 C21 Eu2 -165.3(13) .
O1 Eu1 C21 Eu2 21.1(6) .
O5 Eu1 C21 Eu2 170.4(7) .
O6 Eu1 C21 Eu2 -135.7(7) .
N1 Eu1 C21 Eu2 -8.6(8) .
N2 Eu1 C21 Eu2 -62.6(7) .
C13 Eu1 C21 Eu2 -163.0(7) .
C22 Eu1 C21 Eu2 17.2(5) .
O7 Eu2 C21 O2 24(3) 2_854
O8 Eu2 C21 O2 -60(3) 1_455
O9 Eu2 C21 O2 101(3) .
O4 Eu2 C21 O2 -150(4) .
O3 Eu2 C21 O2 42(3) .
O13 Eu2 C21 O2 132(3) .
N4 Eu2 C21 O2 -69(4) .
N3 Eu2 C21 O2 -151(3) .
C22 Eu2 C21 O2 -149(4) .
O7 Eu2 C21 O3 -18.2(7) 2_854
O8 Eu2 C21 O3 -102.3(7) 1_455
O9 Eu2 C21 O3 58.6(9) .
O4 Eu2 C21 O3 168.2(9) .
O13 Eu2 C21 O3 90.1(7) .
N4 Eu2 C21 O3 -111.6(8) .
N3 Eu2 C21 O3 166.5(7) .
C22 Eu2 C21 O3 168.9(11) .
O7 Eu2 C21 C22 172.9(6) 2_854
O8 Eu2 C21 C22 88.8(6) 1_455
O9 Eu2 C21 C22 -110.3(6) .
O4 Eu2 C21 C22 -0.8(5) .
O3 Eu2 C21 C22 -168.9(11) .
O13 Eu2 C21 C22 -78.8(6) .
N4 Eu2 C21 C22 79.5(7) .
N3 Eu2 C21 C22 -2.4(7) .
O7 Eu2 C21 Eu1 155.5(7) 2_854
O8 Eu2 C21 Eu1 71.4(7) 1_455
O9 Eu2 C21 Eu1 -127.7(6) .
O4 Eu2 C21 Eu1 -18.1(6) .
O3 Eu2 C21 Eu1 173.7(13) .
O13 Eu2 C21 Eu1 -96.2(7) .
N4 Eu2 C21 Eu1 62.1(9) .
N3 Eu2 C21 Eu1 -19.8(8) .
C22 Eu2 C21 Eu1 -17.4(5) .
Eu1 O1 C22 O4 -168.8(8) .
Eu1 O1 C22 C21 9.3(13) .
Eu1 O1 C22 Eu2 -159(3) .
Eu2 O4 C22 O1 176.2(9) .
Eu2 O4 C22 C21 -1.8(13) .
Eu2 O4 C22 Eu1 151(2) .
O2 C21 C22 O1 -4.3(15) .
O3 C21 C22 O1 174.9(9) .
Eu1 C21 C22 O1 -6.1(9) .
Eu2 C21 C22 O1 -177.0(10) .
O2 C21 C22 O4 173.9(9) .
O3 C21 C22 O4 -7.0(15) .
Eu1 C21 C22 O4 172.1(10) .
Eu2 C21 C22 O4 1.2(9) .
O2 C21 C22 Eu2 172.7(9) .
O3 C21 C22 Eu2 -8.2(8) .
Eu1 C21 C22 Eu2 170.8(3) .
O2 C21 C22 Eu1 1.8(8) .
O3 C21 C22 Eu1 -179.0(9) .
Eu2 C21 C22 Eu1 -170.8(3) .
O7 Eu2 C22 O1 161(3) 2_854
O8 Eu2 C22 O1 85(3) 1_455
O9 Eu2 C22 O1 -86(3) .
O4 Eu2 C22 O1 -12(3) .
O3 Eu2 C22 O1 174(3) .
O13 Eu2 C22 O1 -97(3) .
N4 Eu2 C22 O1 37(3) .
N3 Eu2 C22 O1 -13(3) .
C21 Eu2 C22 O1 169(4) .
O7 Eu2 C22 O4 173.1(7) 2_854
O8 Eu2 C22 O4 97.5(8) 1_455
O9 Eu2 C22 O4 -73.2(9) .
O3 Eu2 C22 O4 -173.2(9) .
O13 Eu2 C22 O4 -84.4(8) .
N4 Eu2 C22 O4 49.2(9) .
N3 Eu2 C22 O4 -0.5(8) .
C21 Eu2 C22 O4 -178.4(11) .
O7 Eu2 C22 C21 -8.5(7) 2_854
O8 Eu2 C22 C21 -84.1(6) 1_455
O9 Eu2 C22 C21 105.2(6) .
O4 Eu2 C22 C21 178.4(11) .
O3 Eu2 C22 C21 5.2(5) .
O13 Eu2 C22 C21 94.0(6) .
N4 Eu2 C22 C21 -132.5(6) .
N3 Eu2 C22 C21 177.8(6) .
O7 Eu2 C22 Eu1 11.7(10) 2_854
O8 Eu2 C22 Eu1 -64.0(8) 1_455
O9 Eu2 C22 Eu1 125.3(8) .
O4 Eu2 C22 Eu1 -161.5(14) .
O3 Eu2 C22 Eu1 25.4(7) .
O13 Eu2 C22 Eu1 114.2(8) .
N4 Eu2 C22 Eu1 -112.3(8) .
N3 Eu2 C22 Eu1 -162.0(8) .
C21 Eu2 C22 Eu1 20.2(6) .
O12 Eu1 C22 O1 54.9(9) 2_764
O11 Eu1 C22 O1 -15.4(13) 1_654
O2 Eu1 C22 O1 170.2(10) .
O5 Eu1 C22 O1 140.7(8) .
O6 Eu1 C22 O1 -157.7(8) .
N1 Eu1 C22 O1 -32.2(9) .
N2 Eu1 C22 O1 -95.8(9) .
C13 Eu1 C22 O1 171.2(8) .
C21 Eu1 C22 O1 171.4(12) .
O12 Eu1 C22 O4 88(2) 2_764
O11 Eu1 C22 O4 17(3) 1_654
O2 Eu1 C22 O4 -157(3) .
O1 Eu1 C22 O4 33(2) .
O5 Eu1 C22 O4 173(2) .
O6 Eu1 C22 O4 -125(2) .
N1 Eu1 C22 O4 0(2) .
N2 Eu1 C22 O4 -63(2) .
C13 Eu1 C22 O4 -156(2) .
C21 Eu1 C22 O4 -156(3) .
O12 Eu1 C22 C21 -116.5(6) 2_764
O11 Eu1 C22 C21 173.1(7) 1_654
O2 Eu1 C22 C21 -1.2(5) .
O1 Eu1 C22 C21 -171.4(12) .
O5 Eu1 C22 C21 -30.8(6) .
O6 Eu1 C22 C21 30.8(6) .
N1 Eu1 C22 C21 156.4(6) .
N2 Eu1 C22 C21 92.8(6) .
C13 Eu1 C22 C21 -0.2(7) .
O12 Eu1 C22 Eu2 -136.9(8) 2_764
O11 Eu1 C22 Eu2 152.8(7) 1_654
O2 Eu1 C22 Eu2 -21.5(7) .
O1 Eu1 C22 Eu2 168.2(15) .
O5 Eu1 C22 Eu2 -51.1(9) .
O6 Eu1 C22 Eu2 10.5(9) .
N1 Eu1 C22 Eu2 136.1(8) .
N2 Eu1 C22 Eu2 72.5(8) .
C13 Eu1 C22 Eu2 -20.6(10) .
C21 Eu1 C22 Eu2 -20.4(6) .
C34 N3 C23 C24 2.6(18) .
Eu2 N3 C23 C24 -175.1(10) .
N3 C23 C24 C25 -1(2) .
C23 C24 C25 C26 -1(2) .
C24 C25 C26 C34 1.5(19) .
C24 C25 C26 C27 180.0(13) .
C25 C26 C27 C28 -172.7(13) .
C34 C26 C27 C28 6(2) .
C26 C27 C28 C29 -7(2) .
C27 C28 C29 C30 -173.1(13) .
C27 C28 C29 C33 6(2) .
C28 C29 C30 C31 179.8(13) .
C33 C29 C30 C31 0.8(18) .
C29 C30 C31 C32 -2(2) .
C33 N4 C32 C31 -2.9(16) .
Eu2 N4 C32 C31 173.7(9) .
C30 C31 C32 N4 3(2) .
C32 N4 C33 C29 1.8(16) .
Eu2 N4 C33 C29 -174.9(8) .
C32 N4 C33 C34 -175.2(10) .
Eu2 N4 C33 C34 8.1(13) .
C30 C29 C33 N4 -0.7(17) .
C28 C29 C33 N4 -179.8(11) .
C30 C29 C33 C34 176.2(11) .
C28 C29 C33 C34 -2.9(17) .
C23 N3 C34 C26 -1.8(16) .
Eu2 N3 C34 C26 176.0(8) .
C23 N3 C34 C33 -177.7(10) .
Eu2 N3 C34 C33 0.1(13) .
C25 C26 C34 N3 -0.2(18) .
C27 C26 C34 N3 -178.8(11) .
C25 C26 C34 C33 175.7(11) .
C27 C26 C34 C33 -2.9(17) .
N4 C33 C34 N3 -5.3(15) .
C29 C33 C34 N3 177.5(10) .
N4 C33 C34 C26 178.7(10) .
C29 C33 C34 C26 1.5(16) .
Eu2 O9 C35 O10 -40(2) .
Eu2 O9 C35 C36 142.9(9) .
O9 C35 C36 C41 172.6(10) .
O10 C35 C36 C41 -5.1(16) .
O9 C35 C36 C37 2.1(16) .
O10 C35 C36 C37 -175.7(11) .
C41 C36 C37 C38 1.9(19) .
C35 C36 C37 C38 173.0(12) .
C36 C37 C38 C39 0(2) .
C37 C38 C39 C40 -1(2) .
C38 C39 C40 C41 0.2(19) .
C38 C39 C40 C42 -177.0(12) .
C39 C40 C41 C36 1.5(16) .
C42 C40 C41 C36 178.8(9) .
C37 C36 C41 C40 -2.5(15) .
C35 C36 C41 C40 -173.5(10) .
Eu1 O11 C42 O12 19(5) 1_456
Eu1 O11 C42 C40 -158(4) 1_456
Eu1 O12 C42 O11 43(2) 2_764
Eu1 O12 C42 C40 -139.4(11) 2_764
C39 C40 C42 O11 13.6(15) .
C41 C40 C42 O11 -163.7(10) .
C39 C40 C42 O12 -163.7(10) .
C41 C40 C42 O12 19.0(14) .
